data_1553664
loop_
_publ_author_name
'Yamaguchi, Madoka'
'Ito, Shunichiro'
'Hirose, Amane'
'Tanaka, Kazuo'
'Chujo, Yoshiki'

_publ_section_title
;
 Control of aggregation-induced emission versus fluorescence
 aggregation-caused quenching by bond existence at a single site in boron
 pyridinoiminate complexes
;
_journal_issue 8
_journal_name_full 'Materials Chemistry Frontiers'
_journal_page_first 1573
_journal_paper_doi 10.1039/C7QM00076F
_journal_volume 1
_journal_year 2017
_chemical_formula_sum 'C19 H15 B F2 N2'
_chemical_formula_weight 320.14
_space_group_crystal_system triclinic
_space_group_IT_number 2
_space_group_name_Hall '-P 1'
_space_group_name_H-M_alt 'P -1'
_atom_sites_solution_hydrogens geom
_audit_creation_method SHELXL-2014/7
_audit_update_record
;
2017-02-17 deposited with the CCDC.
2017-03-16 downloaded from the CCDC.
;
_cell_angle_alpha 74.951(6)
_cell_angle_beta 81.658(7)
_cell_angle_gamma 86.211(7)
_cell_formula_units_Z 2
_cell_length_a 6.418(3)
_cell_length_b 8.632(4)
_cell_length_c 14.198(6)
_cell_measurement_reflns_used 5270
_cell_measurement_temperature 93(2)
_cell_measurement_theta_max 55.21
_cell_measurement_theta_min 6.35
_cell_volume 751.2(6)
_computing_structure_refinement 'SHELXL-2014/7 (Sheldrick, 2014)'
_diffrn_ambient_temperature 93(2)
_diffrn_measured_fraction_theta_full 0.984
_diffrn_measured_fraction_theta_max 0.985
_diffrn_measurement_device_type goniometer
_diffrn_radiation_type MoK\a
_diffrn_radiation_wavelength 0.71075
_diffrn_reflns_av_R_equivalents 0.0519
_diffrn_reflns_av_unetI/netI 0.0818
_diffrn_reflns_Laue_measured_fraction_full 0.984
_diffrn_reflns_Laue_measured_fraction_max 0.985
_diffrn_reflns_limit_h_max 8
_diffrn_reflns_limit_h_min -8
_diffrn_reflns_limit_k_max 11
_diffrn_reflns_limit_k_min -10
_diffrn_reflns_limit_l_max 18
_diffrn_reflns_limit_l_min -17
_diffrn_reflns_number 6456
_diffrn_reflns_point_group_measured_fraction_full 0.984
_diffrn_reflns_point_group_measured_fraction_max 0.985
_diffrn_reflns_theta_full 25.242
_diffrn_reflns_theta_max 27.485
_diffrn_reflns_theta_min 3.175
_exptl_absorpt_coefficient_mu 0.100
_exptl_crystal_density_diffrn 1.415
_exptl_crystal_description equiaxed
_exptl_crystal_F_000 332
_exptl_crystal_size_max 0.100
_exptl_crystal_size_mid 0.100
_exptl_crystal_size_min 0.100
_refine_diff_density_max 0.337
_refine_diff_density_min -0.233
_refine_diff_density_rms 0.066
_refine_ls_extinction_method none
_refine_ls_goodness_of_fit_ref 1.036
_refine_ls_hydrogen_treatment constr
_refine_ls_matrix_type full
_refine_ls_number_parameters 217
_refine_ls_number_reflns 3403
_refine_ls_number_restraints 0
_refine_ls_restrained_S_all 1.036
_refine_ls_R_factor_all 0.0713
_refine_ls_R_factor_gt 0.0596
_refine_ls_shift/su_max 0.000
_refine_ls_shift/su_mean 0.000
_refine_ls_structure_factor_coef Fsqd
_refine_ls_weighting_details 'w=1/[\s^2^(Fo^2^)+(0.0844P)^2^+0.1212P] where P=(Fo^2^+2Fc^2^)/3'
_refine_ls_weighting_scheme calc
_refine_ls_wR_factor_gt 0.1541
_refine_ls_wR_factor_ref 0.1623
_reflns_Friedel_coverage 0.000
_reflns_number_gt 2693
_reflns_number_total 3403
_reflns_threshold_expression 'I > 2\s(I)'
_cod_data_source_file c7qm00076f2.cif
_cod_data_source_block ydkr
_cod_original_cell_volume 751.3(6)
_cod_database_code 1553664
_shelx_shelxl_version_number 2014/7
_shelx_space_group_comment
;
The symmetry employed for this shelxl refinement is uniquely defined
by the following loop, which should always be used as a source of
symmetry information in preference to the above space-group names.
They are only intended as comments.
;
_shelx_estimated_absorpt_t_min 0.990
_shelx_estimated_absorpt_t_max 0.990

loop_
_space_group_symop_operation_xyz
'x, y, z'
'-x, -y, -z'

loop_
_atom_site_label
_atom_site_type_symbol
_atom_site_fract_x
_atom_site_fract_y
_atom_site_fract_z
_atom_site_U_iso_or_equiv
_atom_site_adp_type
_atom_site_occupancy
_atom_site_site_symmetry_order
_atom_site_calc_flag
_atom_site_refinement_flags_posn
_atom_site_refinement_flags_adp
F001 F 0.08980(15) 0.59338(12) 0.56739(7) 0.0365(3) Uani 1 1 d . .
F002 F 0.04315(16) 0.82695(12) 0.61469(7) 0.0382(3) Uani 1 1 d . .
N003 N 0.2917(2) 0.62682(16) 0.68997(9) 0.0287(3) Uani 1 1 d . .
N004 N 0.3635(2) 0.78337(17) 0.51360(9) 0.0295(3) Uani 1 1 d . .
C005 C 0.2253(3) 0.65332(19) 0.78430(11) 0.0296(4) Uani 1 1 d . .
C006 C 0.5570(3) 0.7112(2) 0.50814(11) 0.0289(4) Uani 1 1 d . .
C007 C 0.7107(3) 0.7744(2) 0.42893(11) 0.0330(4) Uani 1 1 d . .
H1 H 0.8465 0.7238 0.4240 0.040 Uiso 1 1 calc R U
C008 C 0.5224(3) 0.3880(2) 0.74844(11) 0.0288(4) Uani 1 1 d . .
C009 C 0.3582(3) 0.2975(2) 0.80832(11) 0.0317(4) Uani 1 1 d . .
H2 H 0.2173 0.3386 0.8074 0.038 Uiso 1 1 calc R U
C00A C 0.5975(3) 0.5738(2) 0.58527(11) 0.0292(4) Uani 1 1 d . .
H3 H 0.7155 0.5053 0.5741 0.035 Uiso 1 1 calc R U
C00B C 0.4742(3) 0.5368(2) 0.67396(11) 0.0279(4) Uani 1 1 d . .
C00C C 0.3709(3) 0.6655(2) 0.84555(12) 0.0328(4) Uani 1 1 d . .
H4 H 0.5173 0.6559 0.8241 0.039 Uiso 1 1 calc R U
C00D C 0.7282(3) 0.3273(2) 0.75316(12) 0.0326(4) Uani 1 1 d . .
H5 H 0.8421 0.3891 0.7145 0.039 Uiso 1 1 calc R U
C00E C 0.0115(3) 0.6691(2) 0.81689(13) 0.0348(4) Uani 1 1 d . .
H6 H -0.0900 0.6602 0.7762 0.042 Uiso 1 1 calc R U
C00F C 0.3991(3) 0.1483(2) 0.86891(12) 0.0370(4) Uani 1 1 d . .
H7 H 0.2863 0.0873 0.9091 0.044 Uiso 1 1 calc R U
C00G C 0.6030(3) 0.0878(2) 0.87121(12) 0.0383(4) Uani 1 1 d . .
H8 H 0.6303 -0.0154 0.9122 0.046 Uiso 1 1 calc R U
C00H C 0.3181(3) 0.9159(2) 0.44290(12) 0.0346(4) Uani 1 1 d . .
H9 H 0.1809 0.9641 0.4475 0.042 Uiso 1 1 calc R U
C00I C 0.6647(3) 0.9093(2) 0.35862(12) 0.0359(4) Uani 1 1 d . .
H10 H 0.7689 0.9535 0.3054 0.043 Uiso 1 1 calc R U
C00J C 0.4645(3) 0.9813(2) 0.36557(12) 0.0372(4) Uani 1 1 d . .
H11 H 0.4304 1.0746 0.3171 0.045 Uiso 1 1 calc R U
C00K C 0.3038(3) 0.6913(2) 0.93766(13) 0.0383(4) Uani 1 1 d . .
H12 H 0.4043 0.6968 0.9796 0.046 Uiso 1 1 calc R U
C00L C 0.7680(3) 0.1776(2) 0.81380(13) 0.0373(4) Uani 1 1 d . .
H13 H 0.9087 0.1364 0.8160 0.045 Uiso 1 1 calc R U
C00M C -0.0535(3) 0.6978(2) 0.90829(13) 0.0400(4) Uani 1 1 d . .
H14 H -0.1996 0.7097 0.9297 0.048 Uiso 1 1 calc R U
C00N C 0.0922(3) 0.7091(2) 0.96870(13) 0.0416(5) Uani 1 1 d . .
H15 H 0.0467 0.7291 1.0313 0.050 Uiso 1 1 calc R U
B00O B 0.1860(3) 0.7061(2) 0.60004(14) 0.0307(4) Uani 1 1 d . .

loop_
_atom_site_aniso_label
_atom_site_aniso_U_11
_atom_site_aniso_U_22
_atom_site_aniso_U_33
_atom_site_aniso_U_23
_atom_site_aniso_U_13
_atom_site_aniso_U_12
F001 0.0349(6) 0.0379(6) 0.0383(5) -0.0096(5) -0.0087(4) -0.0049(4)
F002 0.0397(6) 0.0350(6) 0.0377(5) -0.0074(5) -0.0063(4) 0.0104(4)
N003 0.0308(7) 0.0272(8) 0.0274(7) -0.0063(6) -0.0030(6) 0.0011(6)
N004 0.0356(8) 0.0262(8) 0.0273(7) -0.0055(6) -0.0085(6) -0.0004(6)
C005 0.0345(9) 0.0231(9) 0.0296(8) -0.0053(7) -0.0018(7) -0.0010(7)
C006 0.0327(8) 0.0257(9) 0.0301(8) -0.0089(7) -0.0058(7) -0.0027(7)
C007 0.0364(9) 0.0334(10) 0.0302(8) -0.0095(7) -0.0032(7) -0.0051(7)
C008 0.0352(9) 0.0261(9) 0.0263(7) -0.0074(7) -0.0073(7) 0.0008(7)
C009 0.0356(9) 0.0315(9) 0.0283(8) -0.0085(7) -0.0046(7) 0.0003(7)
C00A 0.0299(8) 0.0280(9) 0.0305(8) -0.0080(7) -0.0047(6) -0.0017(7)
C00B 0.0300(8) 0.0245(8) 0.0302(8) -0.0075(7) -0.0063(6) -0.0010(6)
C00C 0.0333(9) 0.0302(9) 0.0345(8) -0.0084(7) -0.0015(7) -0.0032(7)
C00D 0.0348(9) 0.0319(10) 0.0316(8) -0.0082(7) -0.0070(7) 0.0008(7)
C00E 0.0345(9) 0.0339(10) 0.0362(9) -0.0093(8) -0.0046(7) 0.0003(7)
C00F 0.0470(10) 0.0336(10) 0.0289(8) -0.0052(7) -0.0035(7) -0.0042(8)
C00G 0.0535(11) 0.0280(10) 0.0316(8) -0.0028(7) -0.0102(8) 0.0031(8)
C00H 0.0435(10) 0.0281(9) 0.0332(8) -0.0069(7) -0.0115(7) 0.0017(7)
C00I 0.0480(10) 0.0320(10) 0.0280(8) -0.0073(7) -0.0026(7) -0.0086(8)
C00J 0.0534(11) 0.0276(9) 0.0299(8) -0.0033(7) -0.0102(8) -0.0021(8)
C00K 0.0446(10) 0.0386(11) 0.0339(9) -0.0118(8) -0.0059(8) -0.0045(8)
C00L 0.0401(10) 0.0364(11) 0.0368(9) -0.0106(8) -0.0114(8) 0.0084(8)
C00M 0.0358(9) 0.0401(11) 0.0426(10) -0.0129(8) 0.0031(8) 0.0017(8)
C00N 0.0474(11) 0.0431(11) 0.0352(9) -0.0155(8) 0.0017(8) -0.0012(9)
B00O 0.0306(9) 0.0302(10) 0.0314(9) -0.0079(8) -0.0049(8) 0.0004(8)

loop_
_atom_type_symbol
_atom_type_description
_atom_type_scat_dispersion_real
_atom_type_scat_dispersion_imag
_atom_type_scat_source
C C 0.0033 0.0016 'International Tables Vol C Tables 4.2.6.8 and 6.1.1.4'
H H 0.0000 0.0000 'International Tables Vol C Tables 4.2.6.8 and 6.1.1.4'
N N 0.0061 0.0033 'International Tables Vol C Tables 4.2.6.8 and 6.1.1.4'
B B 0.0013 0.0007 'International Tables Vol C Tables 4.2.6.8 and 6.1.1.4'
F F 0.0171 0.0103 'International Tables Vol C Tables 4.2.6.8 and 6.1.1.4'

loop_
_geom_angle_atom_site_label_1
_geom_angle_atom_site_label_2
_geom_angle_atom_site_label_3
_geom_angle
C00B N003 C005 120.06(14)
C00B N003 B00O 116.17(13)
C005 N003 B00O 123.48(14)
C006 N004 C00H 120.38(15)
C006 N004 B00O 119.37(14)
C00H N004 B00O 120.16(15)
C00C C005 C00E 118.79(15)
C00C C005 N003 121.05(15)
C00E C005 N003 120.15(15)
N004 C006 C007 119.48(16)
N004 C006 C00A 118.09(14)
C007 C006 C00A 122.42(16)
C00I C007 C006 119.82(17)
C00I C007 H1 120.1
C006 C007 H1 120.1
C009 C008 C00D 118.74(16)
C009 C008 C00B 119.78(15)
C00D C008 C00B 121.15(15)
C00F C009 C008 120.46(17)
C00F C009 H2 119.8
C008 C009 H2 119.8
C00B C00A C006 122.75(16)
C00B C00A H3 118.6
C006 C00A H3 118.6
C00A C00B N003 120.08(15)
C00A C00B C008 119.20(15)
N003 C00B C008 120.28(14)
C00K C00C C005 120.49(16)
C00K C00C H4 119.8
C005 C00C H4 119.8
C00L C00D C008 120.45(16)
C00L C00D H5 119.8
C008 C00D H5 119.8
C00M C00E C005 120.22(17)
C00M C00E H6 119.9
C005 C00E H6 119.9
C00G C00F C009 120.28(17)
C00G C00F H7 119.9
C009 C00F H7 119.9
C00F C00G C00L 119.93(17)
C00F C00G H8 120.0
C00L C00G H8 120.0
N004 C00H C00J 121.62(17)
N004 C00H H9 119.2
C00J C00H H9 119.2
C007 C00I C00J 119.71(16)
C007 C00I H10 120.1
C00J C00I H10 120.1
C00H C00J C00I 118.99(17)
C00H C00J H11 120.5
C00I C00J H11 120.5
C00N C00K C00C 120.31(17)
C00N C00K H12 119.8
C00C C00K H12 119.8
C00D C00L C00G 120.10(17)
C00D C00L H13 119.9
C00G C00L H13 119.9
C00N C00M C00E 120.55(17)
C00N C00M H14 119.7
C00E C00M H14 119.7
C00K C00N C00M 119.62(17)
C00K C00N H15 120.2
C00M C00N H15 120.2
F002 B00O F001 110.20(15)
F002 B00O N003 113.19(14)
F001 B00O N003 111.14(15)
F002 B00O N004 107.68(14)
F001 B00O N004 106.31(13)
N003 B00O N004 107.99(14)

loop_
_geom_bond_atom_site_label_1
_geom_bond_atom_site_label_2
_geom_bond_distance
F001 B00O 1.393(2)
F002 B00O 1.380(2)
N003 C00B 1.386(2)
N003 C005 1.417(2)
N003 B00O 1.515(2)
N004 C006 1.353(2)
N004 C00H 1.359(2)
N004 B00O 1.587(2)
C005 C00C 1.391(2)
C005 C00E 1.393(2)
C006 C007 1.402(2)
C006 C00A 1.429(2)
C007 C00I 1.370(2)
C007 H1 0.9500
C008 C009 1.396(2)
C008 C00D 1.392(2)
C008 C00B 1.484(2)
C009 C00F 1.383(2)
C009 H2 0.9500
C00A C00B 1.360(2)
C00A H3 0.9500
C00C C00K 1.386(2)
C00C H4 0.9500
C00D C00L 1.385(3)
C00D H5 0.9500
C00E C00M 1.384(2)
C00E H6 0.9500
C00F C00G 1.378(3)
C00F H7 0.9500
C00G C00L 1.384(3)
C00G H8 0.9500
C00H C00J 1.362(2)
C00H H9 0.9500
C00I C00J 1.392(3)
C00I H10 0.9500
C00J H11 0.9500
C00K C00N 1.377(3)
C00K H12 0.9500
C00L H13 0.9500
C00M C00N 1.381(3)
C00M H14 0.9500
C00N H15 0.9500

loop_
_geom_torsion_atom_site_label_1
_geom_torsion_atom_site_label_2
_geom_torsion_atom_site_label_3
_geom_torsion_atom_site_label_4
_geom_torsion
C00B N003 C005 C00C 32.3(2)
B00O N003 C005 C00C -141.21(17)
C00B N003 C005 C00E -148.32(16)
B00O N003 C005 C00E 38.2(2)
C00H N004 C006 C007 0.1(2)
B00O N004 C006 C007 176.62(14)
C00H N004 C006 C00A 178.99(14)
B00O N004 C006 C00A -4.5(2)
N004 C006 C007 C00I 0.8(2)
C00A C006 C007 C00I -178.06(15)
C00D C008 C009 C00F -1.9(2)
C00B C008 C009 C00F 171.54(15)
N004 C006 C00A C00B -17.0(2)
C007 C006 C00A C00B 161.82(16)
C006 C00A C00B N003 5.1(2)
C006 C00A C00B C008 177.40(14)
C005 N003 C00B C00A -146.00(15)
B00O N003 C00B C00A 27.9(2)
C005 N003 C00B C008 41.7(2)
B00O N003 C00B C008 -144.32(15)
C009 C008 C00B C00A -142.51(16)
C00D C008 C00B C00A 30.8(2)
C009 C008 C00B N003 29.8(2)
C00D C008 C00B N003 -156.88(15)
C00E C005 C00C C00K 0.6(3)
N003 C005 C00C C00K -179.98(15)
C009 C008 C00D C00L 2.1(2)
C00B C008 C00D C00L -171.23(15)
C00C C005 C00E C00M 0.6(3)
N003 C005 C00E C00M -178.88(15)
C008 C009 C00F C00G 0.4(3)
C009 C00F C00G C00L 1.0(3)
C006 N004 C00H C00J -0.8(2)
B00O N004 C00H C00J -177.29(15)
C006 C007 C00I C00J -1.0(3)
N004 C00H C00J C00I 0.6(3)
C007 C00I C00J C00H 0.3(3)
C005 C00C C00K C00N -1.5(3)
C008 C00D C00L C00G -0.8(3)
C00F C00G C00L C00D -0.8(3)
C005 C00E C00M C00N -0.8(3)
C00C C00K C00N C00M 1.3(3)
C00E C00M C00N C00K -0.2(3)
C00B N003 B00O F002 -163.14(13)
C005 N003 B00O F002 10.6(2)
C00B N003 B00O F001 72.22(18)
C005 N003 B00O F001 -114.08(17)
C00B N003 B00O N004 -44.03(19)
C005 N003 B00O N004 129.68(15)
C006 N004 B00O F002 155.48(14)
C00H N004 B00O F002 -28.0(2)
C006 N004 B00O F001 -86.42(17)
C00H N004 B00O F001 90.11(18)
C006 N004 B00O N003 32.9(2)
C00H N004 B00O N003 -150.54(14)
